data_4023732
loop_
_publ_author_name
'Neil R. Norcross'
'John P. Melbardis'
'Margarita Ferris Solera'
'Mark A. Sephton'
'Colin Kilner'
'Lev N. Zakharov'
'Peter C. Astles'
'Stuart L. Warriner'
'Paul R. Blakemore'

_publ_section_title
;
 Total Synthesis of (+-)-\a-Isosparteine, (+-)-\b-Isosparteine, and
 (+-)-Sparteine from a Common Tetraoxobispidine Intermediate
;
_journal_name_full 'Journal of Organic Chemistry'
_journal_page_first 7939
_journal_page_last 7951
_journal_paper_doi 10.1021/jo8013512
_journal_volume 73
_journal_year 2008
_chemical_formula_sum 'C7 H6 N2 O4'
_chemical_formula_weight 182.14
_chemical_name_systematic
; 
 ? 
;
_space_group_IT_number 61
_symmetry_cell_setting orthorhombic
_symmetry_space_group_name_Hall '-P 2ac 2ab'
_symmetry_space_group_name_H-M 'P b c a'
_atom_sites_solution_hydrogens geom
_atom_sites_solution_primary direct
_atom_sites_solution_secondary difmap
_audit_creation_method SHELXL-97
_cell_angle_alpha 90.00
_cell_angle_beta 90.00
_cell_angle_gamma 90.00
_cell_formula_units_Z 8
_cell_length_a 6.3597(3)
_cell_length_b 12.0086(7)
_cell_length_c 18.7931(10)
_cell_measurement_reflns_used 5249
_cell_measurement_temperature 153(2)
_cell_measurement_theta_max 28.22
_cell_measurement_theta_min 3.56
_cell_volume 1435.25(13)
_computing_cell_refinement 'Bruker SMART'
_computing_data_collection 'Bruker SMART'
_computing_data_reduction 'Bruker SAINT'
_computing_molecular_graphics 'Bruker SHELXTL'
_computing_publication_material 'Bruker SHELXTL'
_computing_structure_refinement 'SHELXL-97 (Sheldrick, 1997)'
_computing_structure_solution 'SHELXS-97 (Sheldrick, 1990)'
_diffrn_ambient_temperature 153(2)
_diffrn_measured_fraction_theta_full 0.982
_diffrn_measured_fraction_theta_max 0.982
_diffrn_measurement_device_type 'CCD area detector'
_diffrn_measurement_method 'phi and omega scans'
_diffrn_radiation_monochromator graphite
_diffrn_radiation_source 'fine-focus sealed tube'
_diffrn_radiation_type MoK\a
_diffrn_radiation_wavelength 0.71073
_diffrn_reflns_av_R_equivalents 0.0269
_diffrn_reflns_av_sigmaI/netI 0.0166
_diffrn_reflns_limit_h_max 8
_diffrn_reflns_limit_h_min -8
_diffrn_reflns_limit_k_max 15
_diffrn_reflns_limit_k_min -16
_diffrn_reflns_limit_l_max 25
_diffrn_reflns_limit_l_min -24
_diffrn_reflns_number 12015
_diffrn_reflns_theta_full 28.26
_diffrn_reflns_theta_max 28.26
_diffrn_reflns_theta_min 2.17
_exptl_absorpt_coefficient_mu 0.141
_exptl_absorpt_correction_T_max 1.000
_exptl_absorpt_correction_T_min 0.873
_exptl_absorpt_correction_type multi-scan
_exptl_absorpt_process_details SADABS
_exptl_crystal_colour Colorless
_exptl_crystal_density_diffrn 1.686
_exptl_crystal_density_meas 0
_exptl_crystal_density_method 'not measured'
_exptl_crystal_description Block
_exptl_crystal_F_000 752
_exptl_crystal_size_max 0.41
_exptl_crystal_size_mid 0.12
_exptl_crystal_size_min 0.08
_refine_diff_density_max 0.406
_refine_diff_density_min -0.192
_refine_diff_density_rms 0.053
_refine_ls_extinction_method none
_refine_ls_goodness_of_fit_ref 1.070
_refine_ls_hydrogen_treatment mixed
_refine_ls_matrix_type full
_refine_ls_number_parameters 142
_refine_ls_number_reflns 1744
_refine_ls_number_restraints 0
_refine_ls_restrained_S_all 1.070
_refine_ls_R_factor_all 0.0403
_refine_ls_R_factor_gt 0.0374
_refine_ls_shift/su_max 0.000
_refine_ls_shift/su_mean 0.000
_refine_ls_structure_factor_coef Fsqd
_refine_ls_weighting_details 'calc w=1/[\s^2^(Fo^2^)+(0.0593P)^2^+0.4569P] where P=(Fo^2^+2Fc^2^)/3'
_refine_ls_weighting_scheme calc
_refine_ls_wR_factor_gt 0.0975
_refine_ls_wR_factor_ref 0.1006
_reflns_number_gt 1602
_reflns_number_total 1744
_reflns_threshold_expression >2sigma(I)
_cod_data_source_file jo8013512_si_003.cif
_cod_data_source_block cmpd22
_cod_depositor_comments
;
The following automatic conversions were performed:
'_symmetry_cell_setting' value 'Orthorhombic' changed to 'orthorhombic'
according to '/home/saulius/struct/CIF-dictionaries/cif_core.dic'
dictionary named 'cif_core.dic' version 2.4.1 from 2010-06-29.

Automatic conversion script
Id: cif_fix_enum 1527 2010-12-29 10:47:43Z saulius 
;
_cod_database_code 4023732

loop_
_symmetry_equiv_pos_as_xyz
'x, y, z'
'-x+1/2, -y, z+1/2'
'-x, y+1/2, -z+1/2'
'x+1/2, -y+1/2, -z'
'-x, -y, -z'
'x-1/2, y, -z-1/2'
'x, -y-1/2, z-1/2'
'-x-1/2, y-1/2, z'

loop_
_atom_site_label
_atom_site_type_symbol
_atom_site_fract_x
_atom_site_fract_y
_atom_site_fract_z
_atom_site_U_iso_or_equiv
_atom_site_adp_type
_atom_site_occupancy
_atom_site_symmetry_multiplicity
_atom_site_calc_flag
_atom_site_refinement_flags
_atom_site_disorder_assembly
_atom_site_disorder_group
O1 O 0.03666(16) 0.42553(7) 0.29297(5) 0.0302(2) Uani 1 1 d . . .
O2 O 0.18949(13) 0.66721(8) 0.22015(5) 0.0271(2) Uani 1 1 d . . .
O3 O -0.07890(14) 0.85187(7) 0.40754(5) 0.0287(2) Uani 1 1 d . . .
O4 O -0.21078(14) 0.60115(8) 0.48780(5) 0.0298(2) Uani 1 1 d . . .
N1 N -0.08058(15) 0.51251(8) 0.39163(5) 0.0194(2) Uani 1 1 d . . .
N2 N 0.08779(16) 0.76606(8) 0.31664(5) 0.0207(2) Uani 1 1 d . . .
C1 C 0.06004(17) 0.49839(9) 0.33695(6) 0.0191(2) Uani 1 1 d . . .
C2 C 0.24319(17) 0.58000(9) 0.33402(6) 0.0188(2) Uani 1 1 d . . .
C3 C 0.17486(16) 0.67333(9) 0.28420(6) 0.0196(2) Uani 1 1 d . . .
C4 C 0.02680(18) 0.77428(9) 0.38654(6) 0.0188(2) Uani 1 1 d . . .
C5 C 0.09979(17) 0.68088(9) 0.43570(6) 0.0176(2) Uani 1 1 d . . .
C6 C -0.07784(17) 0.59649(9) 0.44207(6) 0.0185(2) Uani 1 1 d . . .
C7 C 0.29879(17) 0.62553(9) 0.40726(6) 0.0192(2) Uani 1 1 d . . .
H1N H -0.180(3) 0.4679(15) 0.3939(9) 0.037(4) Uiso 1 1 d . . .
H2N H 0.044(3) 0.8152(15) 0.2890(10) 0.036(4) Uiso 1 1 d . . .
H2 H 0.358(2) 0.5427(13) 0.3122(8) 0.028(4) Uiso 1 1 d . . .
H5 H 0.121(2) 0.7142(13) 0.4838(8) 0.025(4) Uiso 1 1 d . . .
H7A H 0.344(2) 0.5667(12) 0.4386(7) 0.021(3) Uiso 1 1 d . . .
H7B H 0.414(2) 0.6797(12) 0.4025(8) 0.025(4) Uiso 1 1 d . . .

loop_
_atom_site_aniso_label
_atom_site_aniso_U_11
_atom_site_aniso_U_22
_atom_site_aniso_U_33
_atom_site_aniso_U_23
_atom_site_aniso_U_13
_atom_site_aniso_U_12
O1 0.0377(5) 0.0216(4) 0.0312(5) -0.0093(3) -0.0047(4) 0.0000(4)
O2 0.0255(4) 0.0354(5) 0.0204(4) 0.0035(3) 0.0024(3) -0.0031(4)
O3 0.0323(5) 0.0206(4) 0.0333(5) -0.0061(3) -0.0080(4) 0.0096(3)
O4 0.0281(5) 0.0306(5) 0.0307(5) 0.0022(4) 0.0109(4) 0.0025(4)
N1 0.0181(5) 0.0160(4) 0.0241(5) 0.0018(4) -0.0013(3) -0.0039(3)
N2 0.0223(5) 0.0162(5) 0.0236(5) 0.0058(4) -0.0035(4) -0.0012(3)
C1 0.0219(5) 0.0146(5) 0.0209(5) 0.0005(4) -0.0037(4) 0.0028(4)
C2 0.0163(5) 0.0190(5) 0.0211(5) -0.0001(4) 0.0018(4) 0.0020(4)
C3 0.0148(5) 0.0217(5) 0.0222(6) 0.0022(4) 0.0010(4) -0.0034(4)
C4 0.0178(5) 0.0144(5) 0.0241(5) -0.0011(4) -0.0055(4) -0.0013(4)
C5 0.0189(5) 0.0160(5) 0.0178(5) -0.0015(4) -0.0030(4) 0.0012(4)
C6 0.0187(5) 0.0173(5) 0.0193(5) 0.0037(4) -0.0006(4) 0.0029(4)
C7 0.0157(5) 0.0190(5) 0.0229(6) 0.0015(4) -0.0034(4) 0.0008(4)

loop_
_atom_type_symbol
_atom_type_description
_atom_type_scat_dispersion_real
_atom_type_scat_dispersion_imag
_atom_type_scat_source
C C 0.0033 0.0016 'International Tables Vol C Tables 4.2.6.8 and 6.1.1.4'
H H 0.0000 0.0000 'International Tables Vol C Tables 4.2.6.8 and 6.1.1.4'
N N 0.0061 0.0033 'International Tables Vol C Tables 4.2.6.8 and 6.1.1.4'
O O 0.0106 0.0060 'International Tables Vol C Tables 4.2.6.8 and 6.1.1.4'

loop_
_geom_angle_atom_site_label_1
_geom_angle_atom_site_label_2
_geom_angle_atom_site_label_3
_geom_angle
_geom_angle_site_symmetry_1
_geom_angle_site_symmetry_3
_geom_angle_publ_flag
C1 N1 C6 126.47(10) . . ?
C1 N1 H1N 117.1(12) . . ?
C6 N1 H1N 116.4(12) . . ?
C4 N2 C3 126.28(10) . . ?
C4 N2 H2N 116.8(12) . . ?
C3 N2 H2N 115.3(12) . . ?
O1 C1 N1 121.29(11) . . ?
O1 C1 C2 122.23(11) . . ?
N1 C1 C2 116.48(9) . . ?
C3 C2 C7 110.95(9) . . ?
C3 C2 C1 106.11(9) . . ?
C7 C2 C1 112.08(9) . . ?
C3 C2 H2 107.5(9) . . ?
C7 C2 H2 112.3(9) . . ?
C1 C2 H2 107.5(9) . . ?
O2 C3 N2 121.18(11) . . ?
O2 C3 C2 123.01(11) . . ?
N2 C3 C2 115.79(9) . . ?
O3 C4 N2 121.48(10) . . ?
O3 C4 C5 122.38(11) . . ?
N2 C4 C5 116.14(9) . . ?
C6 C5 C4 108.14(9) . . ?
C6 C5 C7 110.67(9) . . ?
C4 C5 C7 111.12(9) . . ?
C6 C5 H5 107.2(9) . . ?
C4 C5 H5 107.2(9) . . ?
C7 C5 H5 112.3(9) . . ?
O4 C6 N1 120.84(11) . . ?
O4 C6 C5 123.02(11) . . ?
N1 C6 C5 116.13(9) . . ?
C2 C7 C5 106.29(9) . . ?
C2 C7 H7A 111.0(8) . . ?
C5 C7 H7A 110.7(8) . . ?
C2 C7 H7B 109.1(9) . . ?
C5 C7 H7B 111.3(9) . . ?
H7A C7 H7B 108.5(12) . . ?

loop_
_geom_bond_atom_site_label_1
_geom_bond_atom_site_label_2
_geom_bond_distance
_geom_bond_site_symmetry_2
_geom_bond_publ_flag
O1 C1 1.2128(14) . ?
O2 C3 1.2096(15) . ?
O3 C4 1.2148(14) . ?
O4 C6 1.2069(14) . ?
N1 C1 1.3727(15) . ?
N1 C6 1.3843(14) . ?
N1 H1N 0.831(19) . ?
N2 C4 1.3731(15) . ?
N2 C3 1.3850(15) . ?
N2 H2N 0.835(19) . ?
C1 C2 1.5232(15) . ?
C2 C3 1.5236(15) . ?
C2 C7 1.5226(15) . ?
C2 H2 0.951(16) . ?
C4 C5 1.5255(15) . ?
C5 C6 1.5223(15) . ?
C5 C7 1.5262(15) . ?
C5 H5 0.998(15) . ?
C7 H7A 0.963(14) . ?
C7 H7B 0.986(15) . ?

loop_
_geom_hbond_atom_site_label_D
_geom_hbond_atom_site_label_H
_geom_hbond_atom_site_label_A
_geom_hbond_distance_DH
_geom_hbond_distance_HA
_geom_hbond_distance_DA
_geom_hbond_angle_DHA
_geom_hbond_site_symmetry_A
N1 H1N O3 0.831(19) 2.087(19) 2.9155(13) 175.3(16) 8
N2 H2N O1 0.835(19) 2.095(19) 2.9218(13) 170.7(17) 3

loop_
_cod_related_entry_id
_cod_related_entry_database
_cod_related_entry_code
1 ChemSpider 9882895
